data_4319394
loop_
_publ_author_name
'L. D. Vasquez'
'B. C. Noll'
'M. Rakowski DuBois'

_publ_section_title
;
 Synthesis and Characterization of a Tetranuclear Cyclopentadienyl
 Molybdenum Compound with a \m4-Sulfido Ligand
;
_journal_name_full 'Inorganic Chemistry'
_journal_page_first 1391
_journal_page_last 1393
_journal_paper_doi 10.1021/ic001043j
_journal_volume 40
_journal_year 2001
_chemical_formula_sum 'C38 H42 F6 Mo6 O6 S13'
_chemical_formula_weight 1701.14
_chemical_name_systematic
; 
 ? 
;
_space_group_IT_number 4
_symmetry_cell_setting monoclinic
_symmetry_space_group_name_Hall 'P 2yb'
_symmetry_space_group_name_H-M 'P 1 21 1'
_atom_sites_solution_hydrogens geom
_atom_sites_solution_primary direct
_atom_sites_solution_secondary difmap
_audit_creation_method SHELXL-97
_cell_angle_alpha 90.00
_cell_angle_beta 102.50(3)
_cell_angle_gamma 90.00
_cell_formula_units_Z 2
_cell_length_a 12.001(2)
_cell_length_b 14.964(3)
_cell_length_c 15.128(3)
_cell_measurement_reflns_used 24
_cell_measurement_temperature 293(2)
_cell_measurement_theta_max 17.5
_cell_measurement_theta_min 0
_cell_volume 2652.3(9)
_computing_cell_refinement 'Siemens P3'
_computing_data_collection 'Siemens P3'
_computing_data_reduction 'Siemens XTAPE'
_computing_molecular_graphics 'Siemens SHELXTL'
_computing_publication_material 'Siemens SHELXTL'
_computing_structure_refinement 'SHELXL-97 (Sheldrick, 1997)'
_computing_structure_solution 'SHELXS-97 (Sheldrick, 1990)'
_diffrn_ambient_temperature 293(2)
_diffrn_measured_fraction_theta_full 1.000
_diffrn_measured_fraction_theta_max 1.000
_diffrn_measurement_device_type 'Siemens R3 diffractometer'
_diffrn_measurement_method '\w scans'
_diffrn_radiation_monochromator graphite
_diffrn_radiation_source 'sealed tube'
_diffrn_radiation_type MoK\a
_diffrn_radiation_wavelength 0.71073
_diffrn_reflns_av_R_equivalents 0.036
_diffrn_reflns_av_sigmaI/netI 0.0594
_diffrn_reflns_limit_h_max 15
_diffrn_reflns_limit_h_min -15
_diffrn_reflns_limit_k_max 19
_diffrn_reflns_limit_k_min -19
_diffrn_reflns_limit_l_max 19
_diffrn_reflns_limit_l_min 0
_diffrn_reflns_number 9359
_diffrn_reflns_theta_full 27.50
_diffrn_reflns_theta_max 27.50
_diffrn_reflns_theta_min 1.38
_exptl_absorpt_coefficient_mu 1.952
_exptl_absorpt_correction_T_max 0.80
_exptl_absorpt_correction_T_min 0.71
_exptl_absorpt_correction_type refdelf
_exptl_absorpt_process_details
; 
XABS2 (Sean Parkin Dec. 1992) calculates 24 coefficients from 
a least-squares fit of (1/A vs sin^2^(\q)) to a cubic equation 
in sin^2^(\q) by minimization of Fo^2^ and Fc^2^ differences. 
;
_exptl_crystal_colour red
_exptl_crystal_density_diffrn 2.130
_exptl_crystal_density_method 'not measured'
_exptl_crystal_description parallelepiped
_exptl_crystal_F_000 1664
_exptl_crystal_size_max 0.30
_exptl_crystal_size_mid 0.16
_exptl_crystal_size_min 0.14
_refine_diff_density_max 2.208
_refine_diff_density_min -0.903
_refine_diff_density_rms 0.193
_refine_ls_abs_structure_details 'Flack H D (1983), Acta Cryst. A39, 876-881'
_refine_ls_abs_structure_Flack 0.22(9)
_refine_ls_extinction_method none
_refine_ls_goodness_of_fit_ref 1.011
_refine_ls_hydrogen_treatment mixed
_refine_ls_matrix_type full
_refine_ls_number_parameters 545
_refine_ls_number_reflns 7524
_refine_ls_number_restraints 51
_refine_ls_restrained_S_all 1.053
_refine_ls_R_factor_all 0.0625
_refine_ls_R_factor_gt 0.0529
_refine_ls_shift/su_max 1.343
_refine_ls_shift/su_mean 0.027
_refine_ls_structure_factor_coef Fsqd
_refine_ls_weighting_details 'calc w=1/[\s^2^(Fo^2^)+(0.0702P)^2^+10.2076P] where P=(Fo^2^+2Fc^2^)/3'
_refine_ls_weighting_scheme calc
_refine_ls_wR_factor_gt 0.1261
_refine_ls_wR_factor_ref 0.1325
_reflns_number_gt 6552
_reflns_number_total 7524
_reflns_threshold_expression >2sigma(I)
_cod_data_source_file ic001043j.cif
_cod_data_source_block bc37
_cod_depositor_comments
;
The following automatic conversions were performed:

'_symmetry_cell_setting' value 'Monoclinic' changed to 'monoclinic'
according to the built-in table from CIF Core dictionary named
'cif_core.dic' version 2.4.1 from 2010-06-29.

Automatic conversion script
Id: cif_fix_values 1646 2011-03-28 12:23:43Z adriana 
;
_cod_database_code 4319394

loop_
_symmetry_equiv_pos_as_xyz
'x, y, z'
'-x, y+1/2, -z'

loop_
_atom_site_label
_atom_site_type_symbol
_atom_site_fract_x
_atom_site_fract_y
_atom_site_fract_z
_atom_site_U_iso_or_equiv
_atom_site_adp_type
_atom_site_occupancy
_atom_site_symmetry_multiplicity
_atom_site_calc_flag
_atom_site_refinement_flags
_atom_site_disorder_assembly
_atom_site_disorder_group
Mo1 Mo 0.70907(8) 0.54265(8) 0.80550(5) 0.0201(2) Uani 1 1 d . . .
Mo2 Mo 0.50316(8) 0.55225(7) 0.70070(5) 0.01646(19) Uani 1 1 d . A .
Mo3 Mo 0.76684(9) 0.63176(7) 0.54124(6) 0.0213(2) Uani 1 1 d . . .
Mo4 Mo 0.73352(10) 0.45890(7) 0.52228(7) 0.0238(2) Uani 1 1 d . A .
S1 S 0.6742(2) 0.5454(2) 0.64143(15) 0.0160(5) Uani 1 1 d . A .
S2 S 0.5942(3) 0.4098(2) 0.7525(2) 0.0246(7) Uani 1 1 d D A .
S3 S 0.5353(7) 0.5299(10) 0.8647(5) 0.031(2) Uani 0.58(3) 1 d PD A 1
S3' S 0.5380(9) 0.5732(11) 0.8652(6) 0.021(3) Uani 0.42(3) 1 d PD A 2
S4 S 0.6131(3) 0.6853(2) 0.7593(2) 0.0270(7) Uani 1 1 d D A .
S5 S 0.5955(3) 0.5701(2) 0.44254(19) 0.0299(7) Uani 1 1 d . A .
S6 S 0.8067(3) 0.5486(3) 0.41216(18) 0.0345(7) Uani 1 1 d . A .
S7 S 0.9051(3) 0.5212(3) 0.61636(19) 0.0305(7) Uani 1 1 d . A .
C1 C 0.8297(4) 0.4641(5) 0.9179(4) 0.035(3) Uani 1 1 d G A .
H1 H 0.8070 0.4095 0.9375 0.042 Uiso 1 1 calc R . .
C2 C 0.8148(4) 0.5491(6) 0.9556(3) 0.038(3) Uani 1 1 d G A .
H2 H 0.7807 0.5599 1.0042 0.046 Uiso 1 1 calc R . .
C3 C 0.8612(4) 0.6146(5) 0.9060(4) 0.035(3) Uani 1 1 d G A .
H3 H 0.8628 0.6759 0.9164 0.042 Uiso 1 1 calc R . .
C4 C 0.9047(3) 0.5702(6) 0.8376(4) 0.036(4) Uani 1 1 d G A .
H4 H 0.9398 0.5973 0.7955 0.043 Uiso 1 1 calc R . .
C5 C 0.8852(4) 0.4772(6) 0.8450(4) 0.040(4) Uani 1 1 d G A .
H5 H 0.9053 0.4326 0.8085 0.048 Uiso 1 1 calc R . .
C6 C 0.3828(4) 0.5205(5) 0.5683(3) 0.035(3) Uani 1 1 d G . .
H6 H 0.4088 0.4907 0.5226 0.042 Uiso 1 1 calc R A .
C7 C 0.3837(4) 0.6144(5) 0.5818(4) 0.028(3) Uani 1 1 d G A .
H7 H 0.4104 0.6569 0.5466 0.033 Uiso 1 1 calc R . .
C8 C 0.3368(4) 0.6319(5) 0.6585(4) 0.030(3) Uani 1 1 d G . .
H8 H 0.3273 0.6880 0.6824 0.036 Uiso 1 1 calc R A .
C9 C 0.3069(3) 0.5488(6) 0.6924(4) 0.027(2) Uani 1 1 d G A .
H9 H 0.2743 0.5409 0.7423 0.033 Uiso 1 1 calc R . .
C10 C 0.3353(4) 0.4799(4) 0.6366(4) 0.028(3) Uani 1 1 d G A .
H10 H 0.3247 0.4190 0.6436 0.033 Uiso 1 1 calc R . .
C11 C 0.530(2) 0.4043(12) 0.8546(13) 0.032(6) Uani 0.58(3) 1 d PD A 1
H11A H 0.5780 0.3740 0.9057 0.039 Uiso 0.58(3) 1 calc PR A 1
H11B H 0.4533 0.3802 0.8422 0.039 Uiso 0.58(3) 1 calc PR A 1
C12 C 0.566(3) 0.737(2) 0.850(2) 0.054(9) Uani 0.58(3) 1 d P A 1
H12A H 0.4861 0.7264 0.8431 0.065 Uiso 0.58(3) 1 calc PR A 1
H12B H 0.5809 0.7996 0.8490 0.065 Uiso 0.58(3) 1 calc PR A 1
H12C H 0.6069 0.7116 0.9059 0.065 Uiso 0.58(3) 1 calc PR A 1
C11' C 0.531(4) 0.362(3) 0.839(2) 0.034(10) Uiso 0.42(3) 1 d P A 2
H11C H 0.5601 0.3914 0.8956 0.040 Uiso 0.42(3) 1 calc PR A 2
H11D H 0.5492 0.2993 0.8451 0.040 Uiso 0.42(3) 1 calc PR A 2
H11E H 0.4495 0.3690 0.8226 0.040 Uiso 0.42(3) 1 calc PR A 2
C12' C 0.558(3) 0.6982(15) 0.8658(17) 0.027(9) Uiso 0.42(3) 1 d PD A 2
H12D H 0.4872 0.7317 0.8578 0.033 Uiso 0.42(3) 1 calc PR A 2
H12E H 0.6141 0.7202 0.9172 0.033 Uiso 0.42(3) 1 calc PR A 2
C13 C 0.6241(9) 0.3363(4) 0.5252(8) 0.065(6) Uani 1 1 d G . .
H13 H 0.5546 0.3411 0.5426 0.078 Uiso 1 1 calc R A .
C14 C 0.7321(10) 0.3221(3) 0.5841(6) 0.062(5) Uani 1 1 d G A .
H14 H 0.7457 0.3160 0.6467 0.075 Uiso 1 1 calc R . .
C15 C 0.8157(9) 0.3188(3) 0.5305(8) 0.059(5) Uani 1 1 d G A .
H15 H 0.8936 0.3102 0.5519 0.071 Uiso 1 1 calc R . .
C16 C 0.7594(11) 0.3309(4) 0.4386(7) 0.069(7) Uani 1 1 d G A .
H16 H 0.7940 0.3316 0.3892 0.083 Uiso 1 1 calc R . .
C17 C 0.6410(10) 0.3417(4) 0.4353(7) 0.060(5) Uani 1 1 d G A .
H17 H 0.5845 0.3508 0.3834 0.072 Uiso 1 1 calc R . .
C18 C 0.8141(9) 0.7557(4) 0.6300(4) 0.038(3) Uani 1 1 d G A .
H18 H 0.8298 0.7504 0.6928 0.046 Uiso 1 1 calc R . .
C19 C 0.7048(8) 0.7696(3) 0.5731(6) 0.043(4) Uani 1 1 d G A .
H19 H 0.6363 0.7750 0.5920 0.052 Uiso 1 1 calc R . .
C20 C 0.7184(9) 0.7737(3) 0.4822(5) 0.043(4) Uani 1 1 d G A .
H20 H 0.6604 0.7823 0.4312 0.052 Uiso 1 1 calc R . .
C21 C 0.8361(9) 0.7624(4) 0.4830(5) 0.048(4) Uani 1 1 d G A .
H21 H 0.8687 0.7622 0.4326 0.057 Uiso 1 1 calc R . .
C22 C 0.8952(7) 0.7512(4) 0.5744(6) 0.046(4) Uani 1 1 d G A .
H22 H 0.9734 0.7426 0.5942 0.055 Uiso 1 1 calc R . .
C23 C 0.6633(11) 0.5690(12) 0.3458(7) 0.040(4) Uani 1 1 d . . .
H23A H 0.6357 0.5209 0.3037 0.048 Uiso 1 1 calc R A .
H23B H 0.6566 0.6257 0.3141 0.048 Uiso 1 1 calc R . .
C24 C 1.0313(11) 0.5105(17) 0.5649(10) 0.065(7) Uani 1 1 d . . .
Mo5 Mo 0.32218(9) 0.52893(8) 0.13515(6) 0.0250(2) Uani 1 1 d . . .
Mo6 Mo 0.18620(8) 0.53006(7) 0.24797(6) 0.0221(2) Uani 1 1 d . B .
S8 S 0.1936(3) 0.4030(3) 0.1451(2) 0.0346(8) Uani 1 1 d D B .
S9 S 0.1114(4) 0.5578(4) 0.0837(3) 0.0318(14) Uani 0.632(10) 1 d PD B 1
S9' S 0.1456(8) 0.6102(6) 0.1038(6) 0.0318(14) Uani 0.37 1 d PD B 2
S10 S 0.2994(5) 0.6596(3) 0.2256(3) 0.0578(13) Uani 1 1 d D B .
S11 S 0.3725(3) 0.4787(3) 0.2834(2) 0.0346(8) Uani 1 1 d . B .
C25 C 0.3435(6) 0.5251(6) -0.0133(3) 0.041(4) Uani 1 1 d G B .
H25 H 0.2801 0.5218 -0.0611 0.049 Uiso 1 1 calc R . .
C26 C 0.4060(7) 0.4514(6) 0.0313(5) 0.059(6) Uani 1 1 d G B .
H26 H 0.3908 0.3913 0.0179 0.071 Uiso 1 1 calc R . .
C27 C 0.4959(5) 0.4854(7) 0.1000(5) 0.064(7) Uani 1 1 d G B .
H27 H 0.5499 0.4515 0.1394 0.077 Uiso 1 1 calc R . .
C28 C 0.4889(5) 0.5801(7) 0.0978(4) 0.049(4) Uani 1 1 d G B .
H28 H 0.5374 0.6192 0.1356 0.059 Uiso 1 1 calc R . .
C29 C 0.3947(6) 0.6046(6) 0.0278(4) 0.036(3) Uani 1 1 d G B .
H29 H 0.3707 0.6626 0.0117 0.044 Uiso 1 1 calc R . .
C30 C 0.1463(5) 0.4814(5) 0.3849(3) 0.028(3) Uani 1 1 d G . .
H30 H 0.1944 0.4425 0.4234 0.033 Uiso 1 1 calc R B .
C31 C 0.0514(5) 0.4564(4) 0.3157(4) 0.029(3) Uani 1 1 d G B .
H31 H 0.0264 0.3984 0.3009 0.035 Uiso 1 1 calc R . .
C32 C 0.0014(4) 0.5357(6) 0.2730(3) 0.029(3) Uani 1 1 d G . .
H32 H -0.0621 0.5387 0.2253 0.035 Uiso 1 1 calc R B .
C33 C 0.0653(5) 0.6096(4) 0.3158(4) 0.026(3) Uani 1 1 d G B .
H33 H 0.0511 0.6694 0.3011 0.032 Uiso 1 1 calc R . .
C34 C 0.1549(5) 0.5760(5) 0.3850(3) 0.028(3) Uani 1 1 d G B .
H34 H 0.2096 0.6100 0.4236 0.033 Uiso 1 1 calc R . .
C35 C 0.0741(14) 0.4340(9) 0.0499(10) 0.024(4) Uiso 0.632(10) 1 d PD B 1
H35A H -0.0005 0.4151 0.0577 0.028 Uiso 0.632(10) 1 calc PR B 1
H35B H 0.0861 0.4176 -0.0094 0.028 Uiso 0.632(10) 1 calc PR B 1
C36 C 0.200(2) 0.7183(17) 0.1553(15) 0.040(6) Uiso 0.632(10) 1 d P B 1
H36A H 0.2357 0.7592 0.1213 0.048 Uiso 0.632(10) 1 calc PR B 1
H36B H 0.1549 0.7512 0.1897 0.048 Uiso 0.632(10) 1 calc PR B 1
H36C H 0.1512 0.6784 0.1145 0.048 Uiso 0.632(10) 1 calc PR B 1
C35' C 0.1960 0.7286 0.1378 0.041 Uiso 0.37 1 d PD B 2
H35C H 0.1426 0.7653 0.1616 0.049 Uiso 0.368(10) 1 calc PR B 2
H35D H 0.2301 0.7604 0.0944 0.049 Uiso 0.368(10) 1 calc PR B 2
S12 S 0.7537(3) 0.3357(2) 0.1343(2) 0.0305(7) Uani 1 1 d . . .
O1 O 0.6901(13) 0.3123(8) 0.0459(7) 0.066(4) Uani 1 1 d . . .
O2 O 0.8280(11) 0.4110(8) 0.1341(8) 0.055(3) Uani 1 1 d . . .
O3 O 0.6926(11) 0.3291(10) 0.2065(8) 0.066(4) Uani 1 1 d . . .
C37 C 0.8537(14) 0.2475(12) 0.1570(12) 0.049(4) Uani 1 1 d . . .
F1 F 0.9257(13) 0.2525(9) 0.2349(10) 0.111(6) Uani 1 1 d . . .
F2 F 0.9157(13) 0.2405(11) 0.0952(12) 0.116(6) Uani 1 1 d . . .
F3 F 0.8057(12) 0.1660(6) 0.1556(8) 0.073(4) Uani 1 1 d . . .
S13 S 0.8402(4) 0.8276(3) 0.2155(3) 0.0482(11) Uani 1 1 d D . .
O4 O 0.9498(12) 0.8093(12) 0.2662(11) 0.088(6) Uiso 0.95(2) 1 d PD C 1
O5 O 0.8213(13) 0.9084(8) 0.1691(8) 0.064(5) Uani 0.95(2) 1 d PD C 1
O6 O 0.7532(13) 0.8070(12) 0.2661(11) 0.100(7) Uiso 0.95(2) 1 d PD C 1
C38 C 0.8032(14) 0.7467(13) 0.1352(14) 0.075(6) Uiso 1 1 d D C 1
F4 F 0.8753(18) 0.7413(13) 0.0806(12) 0.204(13) Uani 1 1 d D C 1
F5 F 0.7027(13) 0.7556(10) 0.0802(10) 0.101(5) Uiso 1 1 d D C 1
F6 F 0.8013(12) 0.6629(9) 0.1628(9) 0.088(4) Uiso 1 1 d D C 1
O4' O 0.92(2) 0.83(2) 0.145(11) 0.088(6) Uiso 0.05 1 d PD C 2
O6' O 0.899(19) 0.81(3) 0.312(8) 0.100(7) Uiso 0.05 1 d PD C 2

loop_
_atom_site_aniso_label
_atom_site_aniso_U_11
_atom_site_aniso_U_22
_atom_site_aniso_U_33
_atom_site_aniso_U_23
_atom_site_aniso_U_13
_atom_site_aniso_U_12
Mo1 0.0154(4) 0.0273(5) 0.0163(4) -0.0002(4) 0.0002(3) -0.0023(5)
Mo2 0.0148(4) 0.0134(4) 0.0201(4) 0.0000(4) 0.0014(3) -0.0015(4)
Mo3 0.0261(5) 0.0178(5) 0.0205(4) 0.0017(4) 0.0059(4) -0.0083(5)
Mo4 0.0308(6) 0.0170(5) 0.0259(5) -0.0040(4) 0.0112(4) -0.0015(5)
S1 0.0168(11) 0.0127(12) 0.0179(10) 0.0004(11) 0.0025(9) -0.0047(12)
S2 0.0233(15) 0.0221(16) 0.0279(14) 0.0077(12) 0.0045(13) 0.0003(13)
S3 0.024(3) 0.044(7) 0.028(3) 0.002(4) 0.013(2) -0.004(5)
S3' 0.021(4) 0.023(6) 0.019(4) 0.002(4) 0.003(3) -0.001(5)
S4 0.0318(18) 0.0209(16) 0.0277(15) -0.0089(12) 0.0050(14) -0.0046(14)
S5 0.0285(16) 0.0360(19) 0.0226(12) -0.0005(12) -0.0001(12) -0.0081(15)
S6 0.0340(16) 0.045(2) 0.0260(13) -0.0031(16) 0.0098(12) -0.0104(19)
S7 0.0198(14) 0.046(2) 0.0252(13) 0.0015(13) 0.0040(11) 0.0027(15)
C1 0.018(6) 0.043(8) 0.033(6) 0.008(6) -0.017(5) 0.006(7)
C2 0.035(7) 0.058(9) 0.016(5) 0.010(6) -0.010(5) 0.005(8)
C3 0.027(7) 0.046(9) 0.023(5) -0.013(6) -0.014(5) 0.001(7)
C4 0.011(5) 0.069(11) 0.025(5) -0.013(6) -0.002(4) -0.014(7)
C5 0.025(7) 0.051(10) 0.039(7) -0.007(7) -0.006(6) 0.002(7)
C6 0.022(6) 0.043(8) 0.035(6) -0.014(6) -0.002(5) -0.013(7)
C7 0.019(6) 0.027(7) 0.034(6) 0.007(5) 0.000(5) 0.007(6)
C8 0.029(7) 0.027(6) 0.032(6) -0.005(5) 0.002(5) 0.015(6)
C9 0.022(6) 0.023(6) 0.033(5) 0.006(6) -0.003(5) 0.004(6)
C10 0.013(5) 0.017(6) 0.048(7) 0.004(5) -0.004(5) -0.004(5)
C11 0.023(12) 0.038(17) 0.039(13) 0.020(12) 0.015(10) -0.004(12)
C12 0.06(2) 0.04(2) 0.07(2) -0.021(16) 0.042(17) -0.010(17)
C13 0.085(15) 0.019(8) 0.108(15) -0.034(9) 0.058(13) -0.018(9)
C14 0.088(16) 0.019(8) 0.084(13) -0.003(8) 0.027(12) 0.013(10)
C15 0.055(11) 0.038(10) 0.088(14) -0.004(9) 0.020(11) 0.012(9)
C16 0.111(19) 0.020(8) 0.101(15) -0.010(9) 0.077(15) -0.011(10)
C17 0.080(14) 0.017(7) 0.071(11) -0.015(7) -0.008(11) -0.012(9)
C18 0.055(10) 0.029(8) 0.032(6) -0.005(6) 0.013(7) -0.012(7)
C19 0.067(11) 0.022(7) 0.041(8) 0.008(6) 0.014(8) 0.006(8)
C20 0.063(11) 0.030(8) 0.038(7) 0.014(6) 0.011(8) -0.001(8)
C21 0.083(14) 0.021(7) 0.045(8) 0.001(6) 0.027(9) -0.020(8)
C22 0.068(11) 0.026(7) 0.043(8) -0.009(6) 0.008(8) -0.024(8)
C23 0.031(7) 0.072(11) 0.014(5) -0.002(6) -0.003(5) -0.014(8)
C24 0.017(6) 0.14(2) 0.047(8) -0.002(11) 0.019(6) 0.004(10)
Mo5 0.0246(5) 0.0285(6) 0.0233(4) 0.0013(4) 0.0080(4) 0.0053(5)
Mo6 0.0217(5) 0.0238(6) 0.0209(4) 0.0023(4) 0.0052(3) 0.0054(5)
S8 0.0256(16) 0.041(2) 0.0374(16) -0.0148(15) 0.0069(14) -0.0036(16)
S9 0.027(3) 0.040(3) 0.027(2) 0.009(2) 0.0042(19) 0.009(2)
S9' 0.027(3) 0.040(3) 0.027(2) 0.009(2) 0.0042(19) 0.009(2)
S10 0.096(4) 0.0228(18) 0.074(3) -0.0092(18) 0.061(3) -0.012(2)
S11 0.0184(14) 0.057(2) 0.0256(14) 0.0036(15) -0.0017(12) 0.0022(17)
C25 0.047(8) 0.049(10) 0.033(6) 0.002(7) 0.023(6) -0.011(8)
C26 0.112(17) 0.034(8) 0.052(9) 0.011(7) 0.061(11) 0.025(10)
C27 0.045(10) 0.122(19) 0.036(8) 0.036(10) 0.033(8) 0.033(12)
C28 0.036(9) 0.074(13) 0.042(8) 0.016(8) 0.019(7) -0.006(9)
C29 0.041(8) 0.031(7) 0.048(8) 0.006(6) 0.034(7) 0.005(7)
C30 0.030(7) 0.033(7) 0.025(6) 0.007(5) 0.017(5) 0.005(6)
C31 0.033(7) 0.038(7) 0.021(5) 0.007(5) 0.018(5) 0.005(7)
C32 0.019(5) 0.030(7) 0.040(6) 0.005(6) 0.010(5) 0.016(6)
C33 0.020(6) 0.020(6) 0.036(6) 0.010(5) 0.002(5) 0.007(5)
C34 0.038(7) 0.022(6) 0.024(5) -0.006(5) 0.009(6) -0.008(6)
S12 0.0291(17) 0.0254(16) 0.0324(16) 0.0047(13) -0.0038(14) -0.0021(15)
O1 0.099(11) 0.042(7) 0.038(5) 0.007(5) -0.029(7) 0.009(8)
O2 0.059(8) 0.042(7) 0.059(7) 0.014(5) 0.003(6) -0.014(6)
O3 0.057(8) 0.081(10) 0.066(7) 0.022(7) 0.028(7) 0.007(8)
C37 0.025(8) 0.046(10) 0.063(10) 0.009(8) -0.018(8) -0.001(8)
F1 0.100(10) 0.056(7) 0.130(11) -0.001(7) -0.081(9) 0.016(7)
F2 0.093(11) 0.111(13) 0.162(14) 0.024(11) 0.066(11) 0.058(10)
F3 0.094(9) 0.021(4) 0.087(8) 0.009(5) -0.018(7) -0.004(6)
S13 0.067(3) 0.0295(19) 0.0399(18) -0.0015(15) -0.006(2) 0.019(2)
O5 0.096(12) 0.045(8) 0.043(6) 0.011(6) -0.003(7) 0.026(8)
F4 0.30(3) 0.20(2) 0.156(17) -0.089(17) 0.15(2) -0.02(2)

loop_
_atom_type_symbol
_atom_type_description
_atom_type_scat_dispersion_real
_atom_type_scat_dispersion_imag
_atom_type_scat_source
C C 0.0033 0.0016 'International Tables Vol C Tables 4.2.6.8 and 6.1.1.4'
H H 0.0000 0.0000 'International Tables Vol C Tables 4.2.6.8 and 6.1.1.4'
S S 0.1246 0.1234 'International Tables Vol C Tables 4.2.6.8 and 6.1.1.4'
Mo Mo -1.6832 0.6857 'International Tables Vol C Tables 4.2.6.8 and 6.1.1.4'
F F 0.0171 0.0103 'International Tables Vol C Tables 4.2.6.8 and 6.1.1.4'
O O 0.0106 0.0060 'International Tables Vol C Tables 4.2.6.8 and 6.1.1.4'

loop_
_geom_angle_atom_site_label_1
_geom_angle_atom_site_label_2
_geom_angle_atom_site_label_3
_geom_angle
_geom_angle_site_symmetry_1
_geom_angle_site_symmetry_3
_geom_angle_publ_flag
C5 Mo1 C1 36.03(7) . . ?
C5 Mo1 C4 35.80(6) . . ?
C1 Mo1 C4 59.47(9) . . ?
C5 Mo1 C2 59.35(9) . . ?
C1 Mo1 C2 35.52(6) . . ?
C4 Mo1 C2 58.80(9) . . ?
C5 Mo1 C3 59.11(9) . . ?
C1 Mo1 C3 58.93(9) . . ?
C4 Mo1 C3 35.19(6) . . ?
C2 Mo1 C3 35.03(6) . . ?
C5 Mo1 S1 102.68(19) . . ?
C1 Mo1 S1 134.9(2) . . ?
C4 Mo1 S1 98.82(17) . . ?
C2 Mo1 S1 157.61(17) . . ?
C3 Mo1 S1 126.0(2) . . ?
C5 Mo1 S3 133.1(4) . . ?
C1 Mo1 S3 98.0(3) . . ?
C4 Mo1 S3 146.9(3) . . ?
C2 Mo1 S3 88.6(2) . . ?
C3 Mo1 S3 113.6(3) . . ?
S1 Mo1 S3 113.8(2) . . ?
C5 Mo1 S2 99.2(2) . . ?
C1 Mo1 S2 92.7(2) . . ?
C4 Mo1 S2 132.9(2) . . ?
C2 Mo1 S2 119.8(2) . . ?
C3 Mo1 S2 151.6(2) . . ?
S1 Mo1 S2 73.70(10) . . ?
S3 Mo1 S2 66.0(3) . . ?
C5 Mo1 S4 142.8(2) . . ?
C1 Mo1 S4 146.7(2) . . ?
C4 Mo1 S4 107.2(2) . . ?
C2 Mo1 S4 111.2(2) . . ?
C3 Mo1 S4 92.1(2) . . ?
S1 Mo1 S4 74.19(10) . . ?
S3 Mo1 S4 77.7(4) . . ?
S2 Mo1 S4 114.60(11) . . ?
C5 Mo1 S3' 141.4(3) . . ?
C1 Mo1 S3' 105.4(3) . . ?
C4 Mo1 S3' 140.8(3) . . ?
C2 Mo1 S3' 87.5(3) . . ?
C3 Mo1 S3' 105.6(3) . . ?
S1 Mo1 S3' 113.6(2) . . ?
S3 Mo1 S3' 15.18(18) . . ?
S2 Mo1 S3' 79.4(4) . . ?
S4 Mo1 S3' 64.2(4) . . ?
C5 Mo1 Mo2 150.84(18) . . ?
C1 Mo1 Mo2 146.08(19) . . ?
C4 Mo1 Mo2 152.57(17) . . ?
C2 Mo1 Mo2 144.95(16) . . ?
C3 Mo1 Mo2 148.65(19) . . ?
S1 Mo1 Mo2 56.78(7) . . ?
S3 Mo1 Mo2 57.46(19) . . ?
S2 Mo1 Mo2 57.34(8) . . ?
S4 Mo1 Mo2 57.33(8) . . ?
S3' Mo1 Mo2 57.4(2) . . ?
C7 Mo2 C6 36.81(6) . . ?
C7 Mo2 C8 36.44(6) . . ?
C6 Mo2 C8 60.69(9) . . ?
C7 Mo2 C10 60.61(9) . . ?
C6 Mo2 C10 36.27(6) . . ?
C8 Mo2 C10 59.91(9) . . ?
C7 Mo2 C9 60.22(10) . . ?
C6 Mo2 C9 60.12(9) . . ?
C8 Mo2 C9 35.73(6) . . ?
C10 Mo2 C9 35.64(6) . . ?
C7 Mo2 S1 99.61(18) . . ?
C6 Mo2 S1 95.37(17) . . ?
C8 Mo2 S1 132.7(2) . . ?
C10 Mo2 S1 124.0(2) . . ?
C9 Mo2 S1 155.42(16) . . ?
C7 Mo2 S4 98.9(2) . . ?
C6 Mo2 S4 133.3(2) . . ?
C8 Mo2 S4 92.69(19) . . ?
C10 Mo2 S4 152.6(2) . . ?
C9 Mo2 S4 119.8(2) . . ?
S1 Mo2 S4 74.55(11) . . ?
C7 Mo2 S2 141.4(2) . . ?
C6 Mo2 S2 104.9(2) . . ?
C8 Mo2 S2 147.5(2) . . ?
C10 Mo2 S2 90.85(18) . . ?
C9 Mo2 S2 112.0(2) . . ?
S1 Mo2 S2 74.05(11) . . ?
S4 Mo2 S2 115.11(11) . . ?
C7 Mo2 S3 143.2(3) . . ?
C6 Mo2 S3 143.3(3) . . ?
C8 Mo2 S3 106.8(3) . . ?
C10 Mo2 S3 107.1(3) . . ?
C9 Mo2 S3 89.3(2) . . ?
S1 Mo2 S3 114.2(2) . . ?
S4 Mo2 S3 77.9(3) . . ?
S2 Mo2 S3 66.1(3) . . ?
C7 Mo2 S3' 134.4(4) . . ?
C6 Mo2 S3' 149.9(3) . . ?
C8 Mo2 S3' 99.4(3) . . ?
C10 Mo2 S3' 115.4(4) . . ?
C9 Mo2 S3' 90.4(3) . . ?
S1 Mo2 S3' 114.2(3) . . ?
S4 Mo2 S3' 64.4(4) . . ?
S2 Mo2 S3' 79.6(4) . . ?
S3 Mo2 S3' 15.20(18) . . ?
C7 Mo2 Mo1 149.06(16) . . ?
C6 Mo2 Mo1 149.40(16) . . ?
C8 Mo2 Mo1 147.36(16) . . ?
C10 Mo2 Mo1 147.89(16) . . ?
C9 Mo2 Mo1 146.72(14) . . ?
S1 Mo2 Mo1 57.25(6) . . ?
S4 Mo2 Mo1 57.60(9) . . ?
S2 Mo2 Mo1 57.58(8) . . ?
S3 Mo2 Mo1 57.4(2) . . ?
S3' Mo2 Mo1 57.6(3) . . ?
C19 Mo3 C18 36.24(8) . . ?
C19 Mo3 C20 35.89(8) . . ?
C18 Mo3 C20 59.70(12) . . ?
C19 Mo3 C22 59.61(12) . . ?
C18 Mo3 C22 35.69(8) . . ?
C20 Mo3 C22 58.94(12) . . ?
C19 Mo3 C21 59.25(12) . . ?
C18 Mo3 C21 59.13(12) . . ?
C20 Mo3 C21 35.20(8) . . ?
C22 Mo3 C21 35.09(8) . . ?
C19 Mo3 S1 97.7(2) . . ?
C18 Mo3 S1 98.8(2) . . ?
C20 Mo3 S1 127.8(3) . . ?
C22 Mo3 S1 129.7(2) . . ?
C21 Mo3 S1 156.0(2) . . ?
C19 Mo3 S7 137.3(3) . . ?
C18 Mo3 S7 102.6(2) . . ?
C20 Mo3 S7 152.2(3) . . ?
C22 Mo3 S7 93.9(2) . . ?
C21 Mo3 S7 118.3(3) . . ?
S1 Mo3 S7 72.95(10) . . ?
C19 Mo3 S5 101.6(3) . . ?
C18 Mo3 S5 137.1(3) . . ?
C20 Mo3 S5 90.2(2) . . ?
C22 Mo3 S5 147.8(2) . . ?
C21 Mo3 S5 113.6(3) . . ?
S1 Mo3 S5 75.11(10) . . ?
S7 Mo3 S5 115.18(13) . . ?
C19 Mo3 S6 139.2(2) . . ?
C18 Mo3 S6 144.5(2) . . ?
C20 Mo3 S6 103.5(2) . . ?
C22 Mo3 S6 109.0(2) . . ?
C21 Mo3 S6 88.7(2) . . ?
S1 Mo3 S6 114.90(12) . . ?
S7 Mo3 S6 78.27(12) . . ?
S5 Mo3 S6 66.72(11) . . ?
C19 Mo3 Mo4 150.0(2) . . ?
C18 Mo3 Mo4 151.14(17) . . ?
C20 Mo3 Mo4 146.92(19) . . ?
C22 Mo3 Mo4 148.6(2) . . ?
C21 Mo3 Mo4 146.19(18) . . ?
S1 Mo3 Mo4 57.70(7) . . ?
S7 Mo3 Mo4 57.00(9) . . ?
S5 Mo3 Mo4 58.20(9) . . ?
S6 Mo3 Mo4 57.54(10) . . ?
C14 Mo4 C13 36.66(9) . . ?
C14 Mo4 C15 36.25(9) . . ?
C13 Mo4 C15 60.33(13) . . ?
C14 Mo4 C17 60.23(13) . . ?
C13 Mo4 C17 36.03(9) . . ?
C15 Mo4 C17 59.45(13) . . ?
C14 Mo4 C16 59.81(13) . . ?
C13 Mo4 C16 59.67(13) . . ?
C15 Mo4 C16 35.45(8) . . ?
C17 Mo4 C16 35.34(8) . . ?
C14 Mo4 S7 100.8(3) . . ?
C13 Mo4 S7 136.4(3) . . ?
C15 Mo4 S7 91.1(3) . . ?
C17 Mo4 S7 149.8(3) . . ?
C16 Mo4 S7 115.8(3) . . ?
C14 Mo4 S1 98.4(3) . . ?
C13 Mo4 S1 98.7(3) . . ?
C15 Mo4 S1 129.0(3) . . ?
C17 Mo4 S1 129.5(3) . . ?
C16 Mo4 S1 157.0(2) . . ?
S7 Mo4 S1 73.10(10) . . ?
C14 Mo4 S6 144.9(3) . . ?
C13 Mo4 S6 139.0(3) . . ?
C15 Mo4 S6 108.9(3) . . ?
C17 Mo4 S6 103.1(3) . . ?
C16 Mo4 S6 88.4(2) . . ?
S7 Mo4 S6 78.69(11) . . ?
S1 Mo4 S6 114.57(12) . . ?
C14 Mo4 S5 138.6(3) . . ?
C13 Mo4 S5 103.0(3) . . ?
C15 Mo4 S5 150.6(3) . . ?
C17 Mo4 S5 92.5(3) . . ?
C16 Mo4 S5 116.0(3) . . ?
S7 Mo4 S5 115.00(13) . . ?
S1 Mo4 S5 74.46(10) . . ?
S6 Mo4 S5 66.38(12) . . ?
C14 Mo4 Mo3 149.9(2) . . ?
C13 Mo4 Mo3 150.8(3) . . ?
C15 Mo4 Mo3 146.7(3) . . ?
C17 Mo4 Mo3 148.0(3) . . ?
C16 Mo4 Mo3 145.8(2) . . ?
S7 Mo4 Mo3 57.73(9) . . ?
S1 Mo4 Mo3 57.29(7) . . ?
S6 Mo4 Mo3 57.62(10) . . ?
S5 Mo4 Mo3 57.29(8) . . ?
Mo2 S1 Mo1 65.98(7) . . ?
Mo2 S1 Mo3 138.43(13) . . ?
Mo1 S1 Mo3 130.15(12) . . ?
Mo2 S1 Mo4 134.63(12) . . ?
Mo1 S1 Mo4 136.99(13) . . ?
Mo3 S1 Mo4 65.01(7) . . ?
C11' S2 C11 21.2(12) . . ?
C11' S2 Mo2 110.5(13) . . ?
C11 S2 Mo2 93.9(6) . . ?
C11' S2 Mo1 112.4(12) . . ?
C11 S2 Mo1 93.9(7) . . ?
Mo2 S2 Mo1 65.08(9) . . ?
C11 S3 Mo2 93.4(7) . . ?
C11 S3 Mo1 93.7(7) . . ?
Mo2 S3 Mo1 65.1(2) . . ?
C12' S3' Mo2 97.2(9) . . ?
C12' S3' Mo1 94.1(10) . . ?
Mo2 S3' Mo1 64.9(3) . . ?
C12 S4 C12' 20.0(12) . . ?
C12 S4 Mo2 113.5(11) . . ?
C12' S4 Mo2 97.6(8) . . ?
C12 S4 Mo1 111.5(12) . . ?
C12' S4 Mo1 94.4(9) . . ?
Mo2 S4 Mo1 65.08(9) . . ?
C23 S5 Mo3 91.8(4) . . ?
C23 S5 Mo4 91.0(5) . . ?
Mo3 S5 Mo4 64.51(9) . . ?
C23 S6 Mo4 91.8(4) . . ?
C23 S6 Mo3 91.7(4) . . ?
Mo4 S6 Mo3 64.84(8) . . ?
C24 S7 Mo4 112.8(6) . . ?
C24 S7 Mo3 113.4(7) . . ?
Mo4 S7 Mo3 65.27(8) . . ?
C2 C1 C5 108.0 . . ?
C2 C1 Mo1 74.09(13) . . ?
C5 C1 Mo1 71.47(12) . . ?
C3 C2 C1 108.0 . . ?
C3 C2 Mo1 73.11(14) . . ?
C1 C2 Mo1 70.39(14) . . ?
C2 C3 C4 108.0 . . ?
C2 C3 Mo1 71.85(12) . . ?
C4 C3 Mo1 70.96(12) . . ?
C5 C4 C3 108.0 . . ?
C5 C4 Mo1 70.55(14) . . ?
C3 C4 Mo1 73.85(12) . . ?
C4 C5 C1 108.0 . . ?
C4 C5 Mo1 73.65(14) . . ?
C1 C5 Mo1 72.50(12) . . ?
C7 C6 C10 108.0 . . ?
C7 C6 Mo2 71.29(13) . . ?
C10 C6 Mo2 73.96(12) . . ?
C6 C7 C8 108.0 . . ?
C6 C7 Mo2 71.90(13) . . ?
C8 C7 Mo2 73.69(12) . . ?
C7 C8 C9 108.0 . . ?
C7 C8 Mo2 69.87(11) . . ?
C9 C8 Mo2 73.60(13) . . ?
C8 C9 C10 108.0 . . ?
C8 C9 Mo2 70.67(13) . . ?
C10 C9 Mo2 71.21(12) . . ?
C6 C10 C9 108.0 . . ?
C6 C10 Mo2 69.77(11) . . ?
C9 C10 Mo2 73.15(12) . . ?
S2 C11 S3 90.6(8) . . ?
S4 C12' S3' 87.8(9) . . ?
C14 C13 C17 108.0 . . ?
C14 C13 Mo4 71.3(2) . . ?
C17 C13 Mo4 74.38(17) . . ?
C13 C14 C15 108.0 . . ?
C13 C14 Mo4 72.1(2) . . ?
C15 C14 Mo4 74.05(18) . . ?
C16 C15 C14 108.0 . . ?
C16 C15 Mo4 73.97(18) . . ?
C14 C15 Mo4 69.70(16) . . ?
C15 C16 C17 108.0 . . ?
C15 C16 Mo4 70.58(18) . . ?
C17 C16 Mo4 71.25(19) . . ?
C16 C17 C13 108.0 . . ?
C16 C17 Mo4 73.41(18) . . ?
C13 C17 Mo4 69.59(16) . . ?
C22 C18 C19 108.0 . . ?
C22 C18 Mo3 74.25(16) . . ?
C19 C18 Mo3 71.54(17) . . ?
C20 C19 C18 108.0 . . ?
C20 C19 Mo3 73.94(13) . . ?
C18 C19 Mo3 72.22(16) . . ?
C21 C20 C19 108.0 . . ?
C21 C20 Mo3 73.88(17) . . ?
C19 C20 Mo3 70.17(13) . . ?
C22 C21 C20 108.0 . . ?
C22 C21 Mo3 71.52(15) . . ?
C20 C21 Mo3 70.92(16) . . ?
C18 C22 C21 108.0 . . ?
C18 C22 Mo3 70.06(14) . . ?
C21 C22 Mo3 73.39(14) . . ?
S6 C23 S5 95.3(5) . . ?
C29 Mo5 C25 35.83(5) . . ?
C29 Mo5 S11 141.6(2) . . ?
C25 Mo5 S11 150.5(2) . . ?
C29 Mo5 C28 35.77(6) . . ?
C25 Mo5 C28 59.38(8) . . ?
S11 Mo5 C28 106.5(2) . . ?
C29 Mo5 C26 59.23(8) . . ?
C25 Mo5 C26 35.44(6) . . ?
S11 Mo5 C26 115.3(2) . . ?
C28 Mo5 C26 58.92(8) . . ?
C29 Mo5 C27 59.17(8) . . ?
C25 Mo5 C27 58.96(8) . . ?
S11 Mo5 C27 94.07(19) . . ?
C28 Mo5 C27 35.35(6) . . ?
C26 Mo5 C27 35.16(6) . . ?
C29 Mo5 S9' 93.7(3) . . ?
C25 Mo5 S9' 95.7(3) . . ?
S11 Mo5 S9' 112.9(2) . . ?
C28 Mo5 S9' 123.7(3) . . ?
C26 Mo5 S9' 127.3(3) . . ?
C27 Mo5 S9' 152.1(3) . . ?
C29 Mo5 S10 96.1(2) . . ?
C25 Mo5 S10 127.9(3) . . ?
S11 Mo5 S10 75.77(16) . . ?
C28 Mo5 S10 94.5(3) . . ?
C26 Mo5 S10 152.8(2) . . ?
C27 Mo5 S10 124.2(3) . . ?
S9' Mo5 S10 60.2(3) . . ?
C29 Mo5 S8 139.3(2) . . ?
C25 Mo5 S8 104.1(2) . . ?
S11 Mo5 S8 74.22(13) . . ?
C28 Mo5 S8 148.4(3) . . ?
C26 Mo5 S8 91.6(2) . . ?
C27 Mo5 S8 113.6(3) . . ?
S9' Mo5 S8 82.0(2) . . ?
S10 Mo5 S8 115.60(13) . . ?
C29 Mo5 S9 101.9(2) . . ?
C25 Mo5 S9 91.1(2) . . ?
S11 Mo5 S9 112.88(14) . . ?
C28 Mo5 S9 136.8(3) . . ?
C26 Mo5 S9 115.2(3) . . ?
C27 Mo5 S9 149.1(2) . . ?
S9' Mo5 S9 21.1(2) . . ?
S10 Mo5 S9 79.0(2) . . ?
S8 Mo5 S9 63.17(17) . . ?
C29 Mo5 Mo6 147.8(2) . . ?
C25 Mo5 Mo6 148.46(18) . . ?
S11 Mo5 Mo6 55.74(9) . . ?
C28 Mo5 Mo6 148.4(2) . . ?
C26 Mo5 Mo6 149.5(2) . . ?
C27 Mo5 Mo6 149.51(17) . . ?
S9' Mo5 Mo6 58.3(2) . . ?
S10 Mo5 Mo6 57.61(10) . . ?
S8 Mo5 Mo6 58.29(9) . . ?
S9 Mo5 Mo6 58.09(11) . . ?
C33 Mo6 C34 36.17(6) . . ?
C33 Mo6 S11 138.1(2) . . ?
C34 Mo6 S11 103.26(19) . . ?
C33 Mo6 C32 35.81(6) . . ?
C34 Mo6 C32 59.61(8) . . ?
S11 Mo6 C32 151.62(18) . . ?
C33 Mo6 C30 59.56(8) . . ?
C34 Mo6 C30 35.7 . . ?
S11 Mo6 C30 93.67(16) . . ?
C32 Mo6 C30 58.91(8) . . ?
C33 Mo6 C31 59.19(8) . . ?
C34 Mo6 C31 59.11(8) . . ?
S11 Mo6 C31 117.5(2) . . ?
C32 Mo6 C31 35.18(5) . . ?
C30 Mo6 C31 35.11(5) . . ?
C33 Mo6 S10 94.3(2) . . ?
C34 Mo6 S10 95.33(19) . . ?
S11 Mo6 S10 75.87(17) . . ?
C32 Mo6 S10 125.0(2) . . ?
C30 Mo6 S10 126.8(2) . . ?
C31 Mo6 S10 152.41(18) . . ?
C33 Mo6 S9' 97.0(3) . . ?
C34 Mo6 S9' 128.3(3) . . ?
S11 Mo6 S9' 111.4(2) . . ?
C32 Mo6 S9' 96.5(3) . . ?
C30 Mo6 S9' 154.5(3) . . ?
C31 Mo6 S9' 126.3(3) . . ?
S10 Mo6 S9' 59.6(3) . . ?
C33 Mo6 S8 142.8(2) . . ?
C34 Mo6 S8 146.7(2) . . ?
S11 Mo6 S8 74.10(13) . . ?
C32 Mo6 S8 107.2(2) . . ?
C30 Mo6 S8 111.1(2) . . ?
C31 Mo6 S8 92.03(18) . . ?
S10 Mo6 S8 115.34(13) . . ?
S9' Mo6 S8 81.0(2) . . ?
C33 Mo6 S9 103.6(2) . . ?
C34 Mo6 S9 139.4(2) . . ?
S11 Mo6 S9 114.09(15) . . ?
C32 Mo6 S9 90.35(18) . . ?
C30 Mo6 S9 146.9(2) . . ?
C31 Mo6 S9 112.2(2) . . ?
S10 Mo6 S9 79.60(19) . . ?
S9' Mo6 S9 21.2(2) . . ?
S8 Mo6 S9 63.47(17) . . ?
C33 Mo6 Mo5 147.86(16) . . ?
C34 Mo6 Mo5 147.53(15) . . ?
S11 Mo6 Mo5 55.85(8) . . ?
C32 Mo6 Mo5 149.31(13) . . ?
C30 Mo6 Mo5 148.76(14) . . ?
C31 Mo6 Mo5 149.88(16) . . ?
S10 Mo6 Mo5 57.70(10) . . ?
S9' Mo6 Mo5 56.7(2) . . ?
S8 Mo6 Mo5 57.94(9) . . ?
S9 Mo6 Mo5 59.21(12) . . ?
C35 S8 Mo5 98.7(5) . . ?
C35 S8 Mo6 99.8(5) . . ?
Mo5 S8 Mo6 63.76(10) . . ?
C35 S9 Mo6 96.7(5) . . ?
C35 S9 Mo5 94.4(5) . . ?
Mo6 S9 Mo5 62.70(12) . . ?
C35' S9' Mo5 101.7(4) . . ?
C35' S9' Mo6 103.0(4) . . ?
Mo5 S9' Mo6 65.0(2) . . ?
C36 S10 C35' 5.7(9) . . ?
C36 S10 Mo6 99.4(9) . . ?
C35' S10 Mo6 103.2(2) . . ?
C36 S10 Mo5 102.6(9) . . ?
C35' S10 Mo5 100.3(2) . . ?
Mo6 S10 Mo5 64.70(11) . . ?
Mo6 S11 Mo5 68.41(10) . . ?
C26 C25 C29 108.0 . . ?
C26 C25 Mo5 73.53(14) . . ?
C29 C25 Mo5 71.48(16) . . ?
C27 C26 C25 108.0 . . ?
C27 C26 Mo5 72.59(13) . . ?
C25 C26 Mo5 71.03(13) . . ?
C26 C27 C28 108.0 . . ?
C26 C27 Mo5 72.25(14) . . ?
C28 C27 Mo5 71.18(15) . . ?
C29 C28 C27 108.0 . . ?
C29 C28 Mo5 71.23(13) . . ?
C27 C28 Mo5 73.46(15) . . ?
C28 C29 C25 108.0 . . ?
C28 C29 Mo5 73.00(13) . . ?
C25 C29 Mo5 72.69(15) . . ?
C34 C30 C31 108.0 . . ?
C34 C30 Mo6 70.22(13) . . ?
C31 C30 Mo6 73.40(12) . . ?
C32 C31 C30 108.0 . . ?
C32 C31 Mo6 71.07(11) . . ?
C30 C31 Mo6 71.48(11) . . ?
C33 C32 C31 108.0 . . ?
C33 C32 Mo6 70.29(13) . . ?
C31 C32 Mo6 73.75(12) . . ?
C32 C33 C34 108.0 . . ?
C32 C33 Mo6 73.89(12) . . ?
C34 C33 Mo6 72.16(11) . . ?
C30 C34 C33 108.0 . . ?
C30 C34 Mo6 74.09(13) . . ?
C33 C34 Mo6 71.67(11) . . ?
S8 C35 S9 86.5(6) . . ?
S9' C35' S10 78.8(3) . . ?
O1 S12 O2 113.3(8) . . ?
O1 S12 O3 115.7(9) . . ?
O2 S12 O3 118.2(8) . . ?
O1 S12 C37 101.6(8) . . ?
O2 S12 C37 100.9(8) . . ?
O3 S12 C37 103.6(9) . . ?
F1 C37 F2 106.3(17) . . ?
F1 C37 F3 105.3(14) . . ?
F2 C37 F3 102.8(17) . . ?
F1 C37 S12 115.1(14) . . ?
F2 C37 S12 112.6(13) . . ?
F3 C37 S12 113.7(12) . . ?
O5 S13 O4 118.5(9) . . ?
O5 S13 O6' 130(10) . . ?
O4 S13 O6' 41(10) . . ?
O5 S13 O4' 72(10) . . ?
O4 S13 O4' 76(10) . . ?
O6' S13 O4' 117(4) . . ?
O5 S13 O6 113.1(8) . . ?
O4 S13 O6 111.5(8) . . ?
O6' S13 O6 72(10) . . ?
O4' S13 O6 165(10) . . ?
O5 S13 C38 105.6(8) . . ?
O4 S13 C38 108.7(10) . . ?
O6' S13 C38 124(10) . . ?
O4' S13 C38 68(10) . . ?
O6 S13 C38 96.8(10) . . ?
F5 C38 F6 102.7(15) . . ?
F5 C38 F4 104.2(16) . . ?
F6 C38 F4 101.4(16) . . ?
F5 C38 S13 116.1(15) . . ?
F6 C38 S13 117.9(14) . . ?
F4 C38 S13 112.6(15) . . ?

loop_
_geom_bond_atom_site_label_1
_geom_bond_atom_site_label_2
_geom_bond_distance
_geom_bond_site_symmetry_2
_geom_bond_publ_flag
Mo1 C5 2.289(4) . ?
Mo1 C1 2.302(4) . ?
Mo1 C4 2.329(4) . ?
Mo1 C2 2.351(4) . ?
Mo1 C3 2.367(4) . ?
Mo1 S1 2.426(2) . ?
Mo1 S3 2.449(8) . ?
Mo1 S2 2.453(3) . ?
Mo1 S4 2.453(4) . ?
Mo1 S3' 2.458(11) . ?
Mo1 Mo2 2.6352(15) . ?
Mo2 C7 2.245(4) . ?
Mo2 C6 2.252(4) . ?
Mo2 C8 2.294(4) . ?
Mo2 C10 2.307(4) . ?
Mo2 C9 2.332(4) . ?
Mo2 S1 2.414(3) . ?
Mo2 S4 2.446(3) . ?
Mo2 S2 2.446(3) . ?
Mo2 S3 2.449(8) . ?
Mo2 S3' 2.452(9) . ?
Mo3 C19 2.279(5) . ?
Mo3 C18 2.288(5) . ?
Mo3 C20 2.328(5) . ?
Mo3 C22 2.342(6) . ?
Mo3 C21 2.367(5) . ?
Mo3 S1 2.436(3) . ?
Mo3 S7 2.442(4) . ?
Mo3 S5 2.446(3) . ?
Mo3 S6 2.448(3) . ?
Mo3 Mo4 2.6237(15) . ?
Mo4 C14 2.252(6) . ?
Mo4 C13 2.262(6) . ?
Mo4 C15 2.309(6) . ?
Mo4 C17 2.325(6) . ?
Mo4 C16 2.353(6) . ?
Mo4 S7 2.422(3) . ?
Mo4 S1 2.447(3) . ?
Mo4 S6 2.446(3) . ?
Mo4 S5 2.470(4) . ?
S2 C11' 1.80(4) . ?
S2 C11 1.871(14) . ?
S3 C11 1.885(16) . ?
S3' C12' 1.885(16) . ?
S4 C12 1.76(3) . ?
S4 C12' 1.881(16) . ?
S5 C23 1.822(12) . ?
S6 C23 1.821(13) . ?
S7 C24 1.854(13) . ?
C1 C2 1.4200 . ?
C1 C5 1.4200 . ?
C2 C3 1.4200 . ?
C3 C4 1.4200 . ?
C4 C5 1.4200 . ?
C6 C7 1.4199 . ?
C6 C10 1.4200 . ?
C7 C8 1.4199 . ?
C8 C9 1.4199 . ?
C9 C10 1.4201 . ?
C13 C14 1.4200 . ?
C13 C17 1.4200 . ?
C14 C15 1.4200 . ?
C15 C16 1.4200 . ?
C16 C17 1.4200 . ?
C18 C22 1.4199 . ?
C18 C19 1.4202 . ?
C19 C20 1.4200 . ?
C20 C21 1.4200 . ?
C21 C22 1.4199 . ?
Mo5 C29 2.300(4) . ?
Mo5 C25 2.316(4) . ?
Mo5 S11 2.318(3) . ?
Mo5 C28 2.323(4) . ?
Mo5 C26 2.348(4) . ?
Mo5 C27 2.353(4) . ?
Mo5 S9' 2.400(9) . ?
Mo5 S10 2.435(4) . ?
Mo5 S8 2.460(4) . ?
Mo5 S9 2.517(5) . ?
Mo5 Mo6 2.6040(14) . ?
Mo6 C33 2.284(4) . ?
Mo6 C34 2.290(4) . ?
Mo6 S11 2.315(3) . ?
Mo6 C32 2.331(4) . ?
Mo6 C30 2.341(3) . ?
Mo6 C31 2.366(4) . ?
Mo6 S10 2.432(4) . ?
Mo6 S9' 2.444(9) . ?
Mo6 S8 2.470(4) . ?
Mo6 S9 2.487(5) . ?
S8 C35 1.858(13) . ?
S9 C35 1.948(13) . ?
S9' C35' 1.907(10) . ?
S10 C36 1.67(2) . ?
S10 C35' 1.912(5) . ?
C25 C26 1.4200 . ?
C25 C29 1.4200 . ?
C26 C27 1.4200 . ?
C27 C28 1.4200 . ?
C28 C29 1.4200 . ?
C30 C34 1.4198 . ?
C30 C31 1.4200 . ?
C31 C32 1.4199 . ?
C32 C33 1.4197 . ?
C33 C34 1.4201 . ?
S12 O1 1.431(11) . ?
S12 O2 1.437(12) . ?
S12 O3 1.445(12) . ?
S12 C37 1.767(17) . ?
C37 F1 1.304(18) . ?
C37 F2 1.32(2) . ?
C37 F3 1.35(2) . ?
S13 O5 1.392(11) . ?
S13 O4 1.399(13) . ?
S13 O6' 1.50(7) . ?
S13 O4' 1.55(10) . ?
S13 O6 1.455(13) . ?
S13 C38 1.71(2) . ?
C38 F5 1.315(16) . ?
C38 F6 1.323(17) . ?
C38 F4 1.322(17) . ?
